data_1542262
loop_
_publ_author_name
'Kubota, Ryou'
'Tashiro, Shohei'
'Shionoya, Mitsuhiko'

_publ_section_title
;
 Chiral metal--macrocycle frameworks: supramolecular chirality induction
 and helicity inversion of the helical macrocyclic structures
;
_journal_issue 3
_journal_name_full 'Chem. Sci.'
_journal_page_first 2217
_journal_paper_doi 10.1039/C5SC04570C
_journal_volume 7
_journal_year 2016
_chemical_absolute_configuration ad
_chemical_formula_moiety '2(C42 H42 N6 Pd3 Cl6), 4.52(C H2 Cl2), 5.14(H2 O)'
_chemical_formula_sum 'C88.52 H103.31 Cl21.04 N12 O5.14 Pd6'
_chemical_formula_weight 2801.99
_space_group_IT_number 199
_symmetry_cell_setting cubic
_symmetry_Int_Tables_number 199
_symmetry_space_group_name_Hall 'I 2b 2c 3'
_symmetry_space_group_name_H-M 'I 21 3'
_atom_sites_solution_hydrogens geom
_atom_sites_solution_primary direct
_atom_sites_solution_secondary difmap
_audit_update_record
;
2014-02-27 deposited with the CCDC.
2015-12-23 downloaded from the CCDC.
;
_cell_angle_alpha 90.0000
_cell_angle_beta 90.0000
_cell_angle_gamma 90.0000
_cell_formula_units_Z 8
_cell_length_a 31.4477(6)
_cell_length_b 31.4477(6)
_cell_length_c 31.4477(6)
_cell_measurement_reflns_used 93354
_cell_measurement_temperature 93
_cell_measurement_theta_max 27.50
_cell_measurement_theta_min 3.04
_cell_volume 31100.4(10)
_computing_cell_refinement 'RAPID AUTO'
_computing_data_collection 'RAPID AUTO (Rigaku, ????)'
_computing_data_reduction 'RAPID AUTO'
_computing_molecular_graphics 'CrystalStructure 4.0'
_computing_publication_material 'CrystalStructure 4.0 (Rigaku, 2010)'
_computing_structure_refinement 'SHELXL97 (Sheldrick, 2008)'
_computing_structure_solution 'SHELXS97 (Sheldrick, 2008)'
_diffrn_ambient_temperature 93
_diffrn_detector_area_resol_mean 10.000
_diffrn_measured_fraction_theta_full 0.954
_diffrn_measured_fraction_theta_max 0.954
_diffrn_measurement_device_type 'Rigaku R-AXIS RAPID'
_diffrn_measurement_method \w
_diffrn_radiation_type 'Mo K\a'
_diffrn_radiation_wavelength 0.71075
_diffrn_reflns_limit_h_max 40
_diffrn_reflns_limit_h_min -38
_diffrn_reflns_limit_k_max 40
_diffrn_reflns_limit_k_min -35
_diffrn_reflns_limit_l_max 40
_diffrn_reflns_limit_l_min -40
_diffrn_reflns_number 135501
_diffrn_reflns_theta_full 27.49
_diffrn_reflns_theta_max 27.49
_diffrn_standards_number 0
_exptl_absorpt_coefficient_mu 1.078
_exptl_absorpt_correction_T_max 0.789
_exptl_absorpt_correction_T_min 0.541
_exptl_absorpt_correction_type multi-scan
_exptl_absorpt_process_details 'ABSCOR (Rigaku, 1995)'
_exptl_crystal_colour yellow
_exptl_crystal_density_diffrn 1.197
_exptl_crystal_density_method 'not measured'
_exptl_crystal_description block
_exptl_crystal_F_000 11145.84
_exptl_crystal_size_max 0.310
_exptl_crystal_size_mid 0.240
_exptl_crystal_size_min 0.220
_refine_diff_density_max 1.480
_refine_diff_density_min -0.800
_refine_ls_abs_structure_details 'Flack, H. D. (1983), Acta Cryst. A39, 876-881.  5625 Friedel Pairs'
_refine_ls_abs_structure_Flack 0.19(7)
_refine_ls_extinction_method none
_refine_ls_goodness_of_fit_ref 1.070
_refine_ls_hydrogen_treatment constr
_refine_ls_number_parameters 396
_refine_ls_number_reflns 11895
_refine_ls_number_restraints 9
_refine_ls_R_factor_gt 0.0758
_refine_ls_shift/su_max 0.001
_refine_ls_structure_factor_coef Fsqd
_refine_ls_weighting_details 'w = 1/[\s^2^(Fo^2^)+(0.1458P)^2^+0.0000P] where P=(Fo^2^+2Fc^2^)/3'
_refine_ls_weighting_scheme calc
_refine_ls_wR_factor_ref 0.1999
_reflns_number_gt 10340
_reflns_number_total 11895
_reflns_threshold_expression F^2^>2.0\s(F^2^)
_cod_data_source_file c5sc04570c2.cif
_cod_data_source_block rac-MMF-2-seed-aftergrowth
_cod_depositor_comments 'Adding full bibliography for 1542253--1542262.cif.'
_cod_database_code 1542262

loop_
_symmetry_equiv_pos_site_id
_symmetry_equiv_pos_as_xyz
1 +X,+Y,+Z
2 +Y,+Z,+X
3 +Z,+X,+Y
4 1/2+X,1/2-Y,-Z
5 1/2+Y,1/2-Z,-X
6 1/2+Z,1/2-X,-Y
7 -Y,1/2+Z,1/2-X
8 -Z,1/2+X,1/2-Y
9 1/2-Z,-X,1/2+Y
10 1/2-X,-Y,1/2+Z
11 1/2-Y,-Z,1/2+X
12 -X,1/2+Y,1/2-Z
13 1/2+X,1/2+Y,1/2+Z
14 1/2+Y,1/2+Z,1/2+X
15 1/2+Z,1/2+X,1/2+Y
16 +X,-Y,1/2-Z
17 +Y,-Z,1/2-X
18 +Z,-X,1/2-Y
19 1/2-Y,+Z,-X
20 1/2-Z,+X,-Y
21 -Z,1/2-X,+Y
22 -X,1/2-Y,+Z
23 -Y,1/2-Z,+X
24 1/2-X,+Y,-Z

loop_
_atom_site_label
_atom_site_type_symbol
_atom_site_fract_x
_atom_site_fract_y
_atom_site_fract_z
_atom_site_U_iso_or_equiv
_atom_site_adp_type
_atom_site_occupancy
_atom_site_symmetry_multiplicity
_atom_site_calc_flag
_atom_site_refinement_flags
Cl2T Cl 0.7992(7) 0.4474(7) 0.4286(8) 0.201(9) Uiso 0.57(2) 24 d .
Pd1 Pd 0.73451(2) 0.53863(2) 0.28309(2) 0.04700(17) Uani 1.0 24 d .
Cl1 Cl 0.68844(9) 0.49844(8) 0.32332(9) 0.0622(7) Uani 1.0 24 d .
Cl2 Cl 0.79458(8) 0.50633(8) 0.31130(8) 0.0561(6) Uani 1.0 24 d .
N1 N 0.6855(3) 0.5729(3) 0.2567(3) 0.0540(19) Uani 1.0 24 d .
N2 N 0.7712(3) 0.5755(3) 0.2441(2) 0.0437(16) Uani 1.0 24 d .
C1 C 0.7018(4) 0.5961(3) 0.2193(4) 0.052(2) Uani 1.0 24 d .
C2 C 0.6743(4) 0.6168(4) 0.1908(5) 0.067(3) Uani 1.0 24 d .
C3 C 0.6915(5) 0.6322(5) 0.1530(6) 0.082(4) Uani 1.0 24 d .
C4 C 0.7317(7) 0.6277(5) 0.1460(5) 0.087(5) Uani 1.0 24 d .
C5 C 0.7598(5) 0.6102(4) 0.1742(4) 0.069(4) Uani 1.0 24 d .
C6 C 0.7442(3) 0.5933(3) 0.2124(3) 0.0457(19) Uani 1.0 24 d .
C7 C 0.7960(3) 0.6063(3) 0.2718(3) 0.046(2) Uani 1.0 24 d .
C8 C 0.8232(3) 0.6360(4) 0.2442(4) 0.051(3) Uani 1.0 24 d .
C9 C 0.7327(4) 0.6354(3) 0.3784(4) 0.051(2) Uani 1.0 24 d .
C10 C 0.7286(3) 0.6917(3) 0.3249(3) 0.049(2) Uani 1.0 24 d .
C11 C 0.7065(3) 0.6113(3) 0.3516(3) 0.049(2) Uani 1.0 24 d .
C12 C 0.7020(4) 0.6681(3) 0.3004(3) 0.050(2) Uani 1.0 24 d .
C13 C 0.6901(3) 0.6275(4) 0.3150(4) 0.054(3) Uani 1.0 24 d .
C14 C 0.6601(4) 0.5995(4) 0.2900(5) 0.066(3) Uani 1.0 24 d .
H1N H 0.6664 0.5529 0.2462 0.0648 Uiso 1.0 24 calc R
H2 H 0.6449 0.6200 0.1970 0.0802 Uiso 1.0 24 calc R
H2N H 0.7906 0.5578 0.2305 0.0524 Uiso 1.0 24 calc R
H3 H 0.6739 0.6460 0.1327 0.0985 Uiso 1.0 24 calc R
H4 H 0.7425 0.6372 0.1194 0.1041 Uiso 1.0 24 calc R
H5 H 0.7893 0.6095 0.1681 0.0827 Uiso 1.0 24 calc R
H7A H 0.8146 0.5901 0.2914 0.0555 Uiso 1.0 24 calc R
H7B H 0.7760 0.6233 0.2891 0.0555 Uiso 1.0 24 calc R
H9 H 0.7423 0.6247 0.4050 0.0612 Uiso 1.0 24 calc R
H10 H 0.7369 0.7191 0.3153 0.0586 Uiso 1.0 24 calc R
H11 H 0.7001 0.5827 0.3592 0.0583 Uiso 1.0 24 calc R
H12 H 0.6916 0.6788 0.2741 0.0597 Uiso 1.0 24 calc R
H14A H 0.6388 0.6174 0.2753 0.0795 Uiso 1.0 24 calc R
H14B H 0.6449 0.5802 0.3096 0.0795 Uiso 1.0 24 calc R
Pd2 Pd 0.56548(3) 0.41429(3) 0.32727(3) 0.0657(3) Uani 1.0 24 d .
Cl3 Cl 0.5275(3) 0.35712(16) 0.30323(14) 0.123(2) Uani 1.0 24 d .
Cl4 Cl 0.57475(11) 0.44143(12) 0.25969(9) 0.0775(10) Uani 1.0 24 d .
N3 N 0.5993(3) 0.4627(4) 0.3534(3) 0.066(3) Uani 1.0 24 d .
N4 N 0.5609(4) 0.3927(4) 0.3871(4) 0.070(3) Uani 1.0 24 d .
C15 C 0.6114(4) 0.4516(6) 0.3972(4) 0.077(5) Uani 1.0 24 d .
C16 C 0.6389(5) 0.4737(8) 0.4187(5) 0.095(6) Uani 1.0 24 d .
C17 C 0.6545(5) 0.4595(8) 0.4613(5) 0.103(6) Uani 1.0 24 d .
C18 C 0.6388(4) 0.4205(7) 0.4746(5) 0.089(6) Uani 1.0 24 d .
C19 C 0.6085(5) 0.3966(6) 0.4521(3) 0.076(4) Uani 1.0 24 d .
C20 C 0.5935(4) 0.4152(5) 0.4129(4) 0.063(3) Uani 1.0 24 d .
C21 C 0.5154(4) 0.4020(5) 0.4051(4) 0.068(4) Uani 1.0 24 d .
C22 C 0.5110(4) 0.3891(3) 0.4504(4) 0.054(3) Uani 1.0 24 d .
C23 C 0.5019(4) 0.3479(4) 0.4611(4) 0.065(3) Uani 1.0 24 d .
C24 C 0.5180(4) 0.4195(4) 0.4841(4) 0.059(3) Uani 1.0 24 d .
C25 C 0.5001(5) 0.3340(4) 0.5031(4) 0.066(3) Uani 1.0 24 d .
C26 C 0.5174(4) 0.4054(4) 0.5252(4) 0.055(3) Uani 1.0 24 d .
C27 C 0.5095(4) 0.3638(3) 0.5365(4) 0.058(3) Uani 1.0 24 d .
C28 C 0.5816(4) 0.5072(5) 0.3491(4) 0.064(3) Uani 1.0 24 d .
H3N H 0.6248 0.4631 0.3383 0.0793 Uiso 1.0 24 calc R
H4N H 0.5661 0.3636 0.3876 0.0843 Uiso 1.0 24 calc R
H16 H 0.6493 0.4995 0.4071 0.1134 Uiso 1.0 24 calc R
H17 H 0.6737 0.4759 0.4780 0.1232 Uiso 1.0 24 calc R
H18 H 0.6492 0.4091 0.5006 0.1068 Uiso 1.0 24 calc R
H19 H 0.5985 0.3699 0.4621 0.0917 Uiso 1.0 24 calc R
H21A H 0.5094 0.4328 0.4025 0.0815 Uiso 1.0 24 calc R
H21B H 0.4941 0.3866 0.3878 0.0815 Uiso 1.0 24 calc R
H23 H 0.4967 0.3280 0.4390 0.0782 Uiso 1.0 24 calc R
H24 H 0.5230 0.4486 0.4779 0.0705 Uiso 1.0 24 calc R
H25 H 0.4928 0.3054 0.5096 0.0788 Uiso 1.0 24 calc R
H26 H 0.5227 0.4254 0.5472 0.0658 Uiso 1.0 24 calc R
H28A H 0.5991 0.5270 0.3661 0.0763 Uiso 1.0 24 calc R
H28B H 0.5833 0.5162 0.3190 0.0763 Uiso 1.0 24 calc R
Cl1S Cl 0.7657(12) 0.5225(5) 0.4347(9) 0.197(12) Uiso 0.43(2) 24 d .
Cl1T Cl 0.7704(5) 0.4323(4) 0.4488(4) 0.117(6) Uiso 0.43(2) 24 d .
Cl2S Cl 0.7475(5) 0.5242(3) 0.4348(4) 0.111(4) Uiso 0.57(2) 24 d .
C1S C 0.7583(7) 0.4722(5) 0.4107(5) 0.046(6) Uiso 0.43(2) 24 d .
C2S C 0.755(4) 0.472(3) 0.454(5) 0.39(9) Uiso 0.57(2) 24 d .
Cl3T Cl 0.5878(7) 0.3048(6) 0.2047(6) 0.173(7) Uiso 0.506(18) 24 d .
Cl3S Cl 0.5717(4) 0.3716(4) 0.1480(4) 0.111(4) Uiso 0.506(18) 24 d .
C3S C 0.5527(10) 0.3476(10) 0.1959(9) 0.097(10) Uiso 0.506(18) 24 d .
O1W O 0.5884(6) 0.3071(7) 0.3956(6) 0.122(9) Uiso 0.86(6) 24 d .
O2W O 0.8687(9) 0.6313(9) 0.3687(9) 0.178(15) Uiso 1.0 8 d .
O4W O 0.4016(5) 0.4016(5) 0.4016(5) 0.069(12) Uiso 0.55(7) 8 d .
O3W O 0.7119(10) 0.7373(9) 0.1950(9) 0.074(7) Uiso 0.3333 24 d .
H1SA H 0.7772 0.4693 0.3857 0.0552 Uiso 0.43(2) 24 calc R
H1SB H 0.7285 0.4692 0.4010 0.0552 Uiso 0.43(2) 24 calc R
H2SA H 0.7290 0.4546 0.4489 0.4679 Uiso 0.57(2) 24 calc R
H2SB H 0.7599 0.4725 0.4854 0.4679 Uiso 0.57(2) 24 calc R
H3SA H 0.5536 0.3680 0.2199 0.1166 Uiso 0.506(18) 24 calc R
H3SB H 0.5232 0.3373 0.1924 0.1166 Uiso 0.506(18) 24 calc R

loop_
_atom_site_aniso_label
_atom_site_aniso_U_11
_atom_site_aniso_U_22
_atom_site_aniso_U_33
_atom_site_aniso_U_12
_atom_site_aniso_U_13
_atom_site_aniso_U_23
Pd1 0.0491(4) 0.0495(4) 0.0425(4) -0.0151(3) 0.0056(3) -0.0076(3)
Cl1 0.0709(15) 0.0556(13) 0.0600(14) -0.0208(12) 0.0230(12) -0.0127(11)
Cl2 0.0604(14) 0.0611(14) 0.0469(11) -0.0130(11) -0.0022(10) -0.0032(10)
N1 0.058(5) 0.052(5) 0.051(5) -0.021(4) 0.005(4) -0.011(4)
N2 0.040(4) 0.057(4) 0.034(4) -0.008(3) 0.004(3) -0.010(3)
C1 0.059(6) 0.040(5) 0.056(5) -0.011(4) -0.009(5) -0.009(4)
C2 0.060(6) 0.063(7) 0.078(8) -0.011(6) -0.003(6) -0.009(6)
C3 0.078(9) 0.060(7) 0.108(12) -0.008(7) -0.030(8) -0.005(7)
C4 0.131(14) 0.062(7) 0.067(8) -0.041(9) -0.015(9) 0.003(6)
C5 0.100(9) 0.057(6) 0.050(6) -0.027(6) -0.014(6) 0.002(5)
C6 0.055(5) 0.043(5) 0.038(4) -0.012(4) -0.001(4) -0.003(4)
C7 0.040(4) 0.057(5) 0.042(5) -0.011(4) -0.001(4) -0.008(4)
C8 0.035(4) 0.065(6) 0.053(5) -0.016(4) 0.006(4) -0.010(5)
C9 0.058(5) 0.045(5) 0.050(5) -0.012(4) -0.002(5) -0.009(4)
C10 0.053(5) 0.043(5) 0.051(5) 0.000(4) 0.003(4) -0.016(4)
C11 0.050(5) 0.047(5) 0.049(5) -0.010(4) 0.012(4) -0.003(4)
C12 0.057(6) 0.049(5) 0.044(5) -0.008(4) 0.004(4) -0.007(4)
C13 0.042(5) 0.055(6) 0.064(6) -0.011(4) -0.000(5) -0.024(5)
C14 0.052(6) 0.053(6) 0.094(9) -0.015(5) -0.005(6) -0.028(6)
Pd2 0.0717(6) 0.0757(6) 0.0496(4) 0.0235(5) 0.0177(4) 0.0155(4)
Cl3 0.211(7) 0.090(3) 0.069(3) -0.014(4) 0.019(3) -0.002(2)
Cl4 0.0823(19) 0.103(3) 0.0472(13) 0.0383(17) 0.0240(13) 0.0194(14)
N3 0.045(5) 0.103(8) 0.051(5) 0.020(5) 0.006(4) 0.021(5)
N4 0.063(6) 0.086(7) 0.062(6) 0.021(5) 0.020(5) 0.017(5)
C15 0.056(7) 0.121(12) 0.054(6) 0.025(7) 0.013(6) 0.031(7)
C16 0.056(7) 0.153(17) 0.075(9) -0.007(9) -0.002(7) 0.036(10)
C17 0.057(7) 0.19(2) 0.063(8) 0.001(10) -0.003(6) 0.028(11)
C18 0.046(6) 0.155(15) 0.067(8) 0.018(8) -0.001(5) 0.058(9)
C19 0.073(8) 0.124(12) 0.032(5) 0.018(8) 0.004(5) 0.017(6)
C20 0.053(6) 0.084(8) 0.054(6) 0.016(6) 0.015(5) 0.016(6)
C21 0.061(6) 0.094(9) 0.049(6) 0.026(6) 0.015(5) 0.033(6)
C22 0.064(6) 0.049(5) 0.049(5) 0.014(5) 0.024(5) 0.002(4)
C23 0.066(7) 0.058(6) 0.072(7) 0.004(5) 0.020(6) 0.024(6)
C24 0.051(5) 0.061(6) 0.064(6) 0.016(5) 0.009(5) 0.022(5)
C25 0.087(8) 0.056(6) 0.054(6) 0.009(6) 0.022(6) 0.003(5)
C26 0.051(5) 0.066(6) 0.048(5) 0.013(5) 0.005(4) -0.001(5)
C27 0.082(7) 0.044(5) 0.047(5) 0.019(5) 0.006(5) 0.014(4)
C28 0.051(6) 0.084(8) 0.055(6) 0.006(6) 0.010(5) 0.018(6)

loop_
_atom_type_symbol
_atom_type_description
_atom_type_scat_dispersion_real
_atom_type_scat_dispersion_imag
_atom_type_scat_source
C C 0.0033 0.0016
;
International Tables for Crystallography
(1992, Vol. C, Tables 4.2.6.8 and 6.1.1.4)
;
H H 0.0000 0.0000
;
International Tables for Crystallography
(1992, Vol. C, Table 6.1.1.4)
;
N N 0.0061 0.0033
;
International Tables for Crystallography
(1992, Vol. C, Tables 4.2.6.8 and 6.1.1.4)
;
Pd Pd -0.9988 1.0072
;
International Tables for Crystallography
(1992, Vol. C, Tables 4.2.6.8 and 6.1.1.4)
;
Cl Cl 0.1484 0.1585
;
International Tables for Crystallography
(1992, Vol. C, Tables 4.2.6.8 and 6.1.1.4)
;
O O 0.0106 0.0060
;
International Tables for Crystallography
(1992, Vol. C, Tables 4.2.6.8 and 6.1.1.4)
;

loop_
_geom_angle_atom_site_label_1
_geom_angle_atom_site_label_2
_geom_angle_atom_site_label_3
_geom_angle
_geom_angle_publ_flag
_geom_angle_site_symmetry_1
_geom_angle_site_symmetry_3
Cl1 Pd1 Cl2 93.55(10) yes . .
Cl1 Pd1 N1 92.1(3) yes . .
Cl1 Pd1 N2 175.1(2) yes . .
Cl2 Pd1 N1 173.7(3) yes . .
Cl2 Pd1 N2 91.1(2) yes . .
N1 Pd1 N2 83.3(4) yes . .
Pd1 N1 C1 108.6(7) yes . .
Pd1 N1 C14 113.2(7) yes . .
C1 N1 C14 116.6(8) yes . .
Pd1 N2 C6 107.9(6) yes . .
Pd1 N2 C7 107.9(5) yes . .
C6 N2 C7 117.2(8) yes . .
N1 C1 C2 121.6(10) yes . .
N1 C1 C6 116.0(9) yes . .
C2 C1 C6 122.2(10) yes . .
C1 C2 C3 117.8(12) yes . .
C2 C3 C4 119.2(15) yes . .
C3 C4 C5 124.4(16) yes . .
C4 C5 C6 118.9(14) yes . .
N2 C6 C1 120.0(9) yes . .
N2 C6 C5 122.8(10) yes . .
C1 C6 C5 117.2(10) yes . .
N2 C7 C8 110.5(8) yes . .
C7 C8 C9 117.3(9) yes . 11_664
C7 C8 C10 123.1(9) yes . 11_664
C9 C8 C10 119.5(9) yes 11_664 11_664
C8 C9 C11 116.9(10) yes 6_566 .
C8 C10 C12 122.1(9) yes 6_566 .
C9 C11 C13 122.0(10) yes . .
C10 C12 C13 118.3(10) yes . .
C11 C13 C12 121.0(10) yes . .
C11 C13 C14 117.3(10) yes . .
C12 C13 C14 121.7(10) yes . .
N1 C14 C13 110.0(9) yes . .
Cl3 Pd2 Cl4 93.00(15) yes . .
Cl3 Pd2 N3 175.3(4) yes . .
Cl3 Pd2 N4 90.4(4) yes . .
Cl4 Pd2 N3 91.7(3) yes . .
Cl4 Pd2 N4 176.3(4) yes . .
N3 Pd2 N4 84.9(5) yes . .
Pd2 N3 C15 109.7(9) yes . .
Pd2 N3 C28 117.7(7) yes . .
C15 N3 C28 113.4(11) yes . .
Pd2 N4 C20 107.6(8) yes . .
Pd2 N4 C21 110.0(8) yes . .
C20 N4 C21 110.1(10) yes . .
N3 C15 C16 122.2(15) yes . .
N3 C15 C20 115.5(12) yes . .
C16 C15 C20 122.2(14) yes . .
C15 C16 C17 121.8(19) yes . .
C16 C17 C18 114.5(16) yes . .
C17 C18 C19 124.3(14) yes . .
C18 C19 C20 115.8(15) yes . .
N4 C20 C15 118.9(11) yes . .
N4 C20 C19 120.0(12) yes . .
C15 C20 C19 120.9(12) yes . .
N4 C21 C22 112.4(10) yes . .
C21 C22 C23 121.0(11) yes . .
C21 C22 C24 120.4(10) yes . .
C23 C22 C24 118.5(10) yes . .
C22 C23 C25 122.8(12) yes . .
C22 C24 C26 118.5(11) yes . .
C23 C25 C27 118.5(11) yes . .
C24 C26 C27 123.6(11) yes . .
C25 C27 C26 117.9(10) yes . .
C25 C27 C28 118.8(10) yes . 2_555
C26 C27 C28 123.1(10) yes . 2_555
N3 C28 C27 111.5(10) yes . 3_555
Cl1S C1S Cl1T 108.4(13) yes . .
Cl2T C2S Cl2S 110(7) yes . .
Cl3T C3S Cl3S 104.2(17) yes . .
Pd1 N1 H1N 105.880 no . .
C1 N1 H1N 105.860 no . .
C14 N1 H1N 105.853 no . .
Pd1 N2 H2N 107.851 no . .
C6 N2 H2N 107.864 no . .
C7 N2 H2N 107.854 no . .
C1 C2 H2 121.095 no . .
C3 C2 H2 121.078 no . .
C2 C3 H3 120.381 no . .
C4 C3 H3 120.384 no . .
C3 C4 H4 117.807 no . .
C5 C4 H4 117.794 no . .
C4 C5 H5 120.529 no . .
C6 C5 H5 120.530 no . .
N2 C7 H7A 109.534 no . .
N2 C7 H7B 109.536 no . .
C8 C7 H7A 109.539 no . .
C8 C7 H7B 109.554 no . .
H7A C7 H7B 108.099 no . .
C8 C9 H9 121.530 no 6_566 .
C11 C9 H9 121.562 no . .
C8 C10 H10 118.944 no 6_566 .
C12 C10 H10 118.941 no . .
C9 C11 H11 119.012 no . .
C13 C11 H11 119.028 no . .
C10 C12 H12 120.846 no . .
C13 C12 H12 120.859 no . .
N1 C14 H14A 109.646 no . .
N1 C14 H14B 109.671 no . .
C13 C14 H14A 109.657 no . .
C13 C14 H14B 109.665 no . .
H14A C14 H14B 108.153 no . .
Pd2 N3 H3N 104.909 no . .
C15 N3 H3N 104.936 no . .
C28 N3 H3N 104.918 no . .
Pd2 N4 H4N 109.710 no . .
C20 N4 H4N 109.699 no . .
C21 N4 H4N 109.682 no . .
C15 C16 H16 119.107 no . .
C17 C16 H16 119.120 no . .
C16 C17 H17 122.740 no . .
C18 C17 H17 122.741 no . .
C17 C18 H18 117.831 no . .
C19 C18 H18 117.843 no . .
C18 C19 H19 122.075 no . .
C20 C19 H19 122.111 no . .
N4 C21 H21A 109.117 no . .
N4 C21 H21B 109.133 no . .
C22 C21 H21A 109.123 no . .
C22 C21 H21B 109.122 no . .
H21A C21 H21B 107.842 no . .
C22 C23 H23 118.610 no . .
C25 C23 H23 118.621 no . .
C22 C24 H24 120.747 no . .
C26 C24 H24 120.745 no . .
C23 C25 H25 120.734 no . .
C27 C25 H25 120.716 no . .
C24 C26 H26 118.207 no . .
C27 C26 H26 118.170 no . .
N3 C28 H28A 109.327 no . .
N3 C28 H28B 109.324 no . .
C27 C28 H28A 109.320 no 3_555 .
C27 C28 H28B 109.331 no 3_555 .
H28A C28 H28B 107.967 no . .
Cl1S C1S H1SA 109.997 no . .
Cl1S C1S H1SB 110.014 no . .
Cl1T C1S H1SA 110.008 no . .
Cl1T C1S H1SB 109.995 no . .
H1SA C1S H1SB 108.377 no . .
Cl2T C2S H2SA 109.611 no . .
Cl2T C2S H2SB 109.616 no . .
Cl2S C2S H2SA 109.616 no . .
Cl2S C2S H2SB 109.605 no . .
H2SA C2S H2SB 108.133 no . .
Cl3T C3S H3SA 110.914 no . .
Cl3T C3S H3SB 110.915 no . .
Cl3S C3S H3SA 110.901 no . .
Cl3S C3S H3SB 110.924 no . .
H3SA C3S H3SB 108.951 no . .
C2S H2SB H2SB 136.978 no . 24_656

loop_
_geom_bond_atom_site_label_1
_geom_bond_atom_site_label_2
_geom_bond_distance
_geom_bond_publ_flag
_geom_bond_site_symmetry_2
Cl2T C2S 1.78(12) yes .
Pd1 Cl1 2.302(3) yes .
Pd1 Cl2 2.321(3) yes .
Pd1 N1 2.056(9) yes .
Pd1 N2 2.044(8) yes .
N1 C1 1.476(14) yes .
N1 C14 1.558(16) yes .
N2 C6 1.422(12) yes .
N2 C7 1.520(12) yes .
C1 C2 1.406(17) yes .
C1 C6 1.355(15) yes .
C2 C3 1.39(3) yes .
C3 C4 1.29(3) yes .
C4 C5 1.37(3) yes .
C5 C6 1.402(15) yes .
C7 C8 1.533(14) yes .
C8 C9 1.427(14) yes 11_664
C8 C10 1.405(15) yes 11_664
C9 C11 1.402(14) yes .
C10 C12 1.359(14) yes .
C11 C13 1.361(15) yes .
C12 C13 1.407(15) yes .
C13 C14 1.509(16) yes .
Pd2 Cl3 2.288(6) yes .
Pd2 Cl4 2.309(4) yes .
Pd2 N3 2.029(11) yes .
Pd2 N4 2.004(11) yes .
N3 C15 1.472(16) yes .
N3 C28 1.513(18) yes .
N4 C20 1.487(16) yes .
N4 C21 1.565(16) yes .
C15 C16 1.30(3) yes .
C15 C20 1.37(2) yes .
C16 C17 1.49(3) yes .
C17 C18 1.39(3) yes .
C18 C19 1.40(2) yes .
C19 C20 1.443(17) yes .
C21 C22 1.490(15) yes .
C22 C23 1.367(16) yes .
C22 C24 1.446(16) yes .
C23 C25 1.392(18) yes .
C24 C26 1.364(16) yes .
C25 C27 1.437(16) yes .
C26 C27 1.381(15) yes .
C27 C28 1.495(16) yes 2_555
Cl1S C1S 1.77(3) yes .
Cl1T C1S 1.78(2) yes .
Cl2S C2S 1.78(8) yes .
Cl3T C3S 1.76(4) yes .
Cl3S C3S 1.79(3) yes .
N1 H1N 0.930 no .
N2 H2N 0.930 no .
C2 H2 0.950 no .
C3 H3 0.950 no .
C4 H4 0.950 no .
C5 H5 0.950 no .
C7 H7A 0.990 no .
C7 H7B 0.990 no .
C9 H9 0.950 no .
C10 H10 0.950 no .
C11 H11 0.950 no .
C12 H12 0.950 no .
C14 H14A 0.990 no .
C14 H14B 0.990 no .
N3 H3N 0.930 no .
N4 H4N 0.930 no .
C16 H16 0.950 no .
C17 H17 0.950 no .
C18 H18 0.950 no .
C19 H19 0.950 no .
C21 H21A 0.990 no .
C21 H21B 0.990 no .
C23 H23 0.950 no .
C24 H24 0.950 no .
C25 H25 0.950 no .
C26 H26 0.950 no .
C28 H28A 0.990 no .
C28 H28B 0.990 no .
C1S H1SA 0.990 no .
C1S H1SB 0.990 no .
C2S H2SA 0.990 no .
C2S H2SB 0.990 no .
C3S H3SA 0.990 no .
C3S H3SB 0.990 no .
H2SB H2SB 1.111 no 24_656

loop_
_geom_contact_atom_site_label_1
_geom_contact_atom_site_label_2
_geom_contact_distance
_geom_contact_publ_flag
_geom_contact_site_symmetry_2
Pd1 C11 3.260(10) no .
Pd1 C13 3.280(11) no .
Cl1 C14 3.463(12) no .
Cl2 C7 3.380(10) no .
N1 C11 3.285(13) no .
N1 C12 3.334(13) no .
N2 C9 3.296(12) no 11_664
N2 C10 3.379(13) no 11_664
C1 C4 2.682(19) no .
C1 C7 3.407(14) no .
C1 C12 3.410(14) no .
C1 C13 3.186(16) no .
C2 C5 2.75(2) no .
C2 C14 3.20(2) no .
C3 C6 2.782(19) no .
C5 C7 3.275(16) no .
C5 C8 3.079(17) no .
C5 C10 3.068(16) no 11_664
C6 C8 2.994(14) no .
C6 C10 3.307(14) no 11_664
C8 C13 2.773(15) no 11_664
C9 C12 2.831(15) no .
C10 C11 2.753(14) no .
Pd2 C25 3.342(14) no 3_555
Pd2 C27 3.333(13) no 3_555
Cl3 C21 3.520(13) no .
Cl4 C28 3.497(13) no .
N3 C25 3.302(16) no 3_555
N3 C26 3.329(15) no 3_555
N4 C23 3.294(17) no .
N4 C24 3.442(16) no .
C15 C18 2.76(2) no .
C15 C21 3.405(19) no .
C15 C26 3.421(18) no 3_555
C15 C27 3.158(18) no 3_555
C16 C19 2.81(3) no .
C16 C28 3.03(2) no .
C17 C20 2.82(3) no .
C19 C21 3.283(18) no .
C19 C22 3.076(18) no .
C19 C24 3.102(18) no .
C20 C22 2.966(16) no .
C20 C24 3.265(16) no .
C20 C28 3.541(18) no .
C22 C27 2.821(15) no .
C23 C26 2.750(17) no .
C24 C25 2.812(17) no .
C2S C2S 2.89(19) no 24_656
Pd1 Pd1 3.1992(9) no 16_565
Cl1 N1 3.374(9) no 16_565
Cl1 C1 3.288(10) no 16_565
Cl1 C6 3.558(10) no 16_565
Cl1 N3 3.165(10) no .
Cl1 C16 3.470(16) no .
Cl1 C28 3.467(12) no .
Cl2 N2 3.192(8) no 16_565
Cl2 C6 3.588(10) no 16_565
Cl2 C1S 3.497(17) no .
N1 Cl1 3.374(9) no 16_565
N1 Cl4 3.548(10) no 16_565
N2 Cl2 3.192(8) no 16_565
C1 Cl1 3.288(10) no 16_565
C6 Cl1 3.558(10) no 16_565
C6 Cl2 3.588(10) no 16_565
C14 Cl4 3.363(13) no 16_565
C14 Cl3S 3.515(17) no 16_565
Cl3 C3S 3.48(3) no .
Cl4 N1 3.548(10) no 16_565
Cl4 C14 3.363(13) no 16_565
N3 Cl1 3.165(10) no .
N4 O1W 2.84(3) no .
C16 Cl1 3.470(16) no .
C17 C2S 3.19(12) no .
C19 O1W 3.39(3) no .
C20 O1W 3.45(3) no .
C21 O4W 3.58(2) no .
C28 Cl1 3.467(12) no .
Cl1T Cl1T 3.463(19) no 24_656
C1S Cl2 3.497(17) no .
C2S C17 3.19(12) no .
Cl3S C14 3.515(17) no 16_565
C3S Cl3 3.48(3) no .
O1W N4 2.84(3) no .
O1W C19 3.39(3) no .
O1W C20 3.45(3) no .
O4W C21 3.58(2) no .
O4W C21 3.58(2) no 2_555
O4W C21 3.58(2) no 3_555
O3W O3W 2.71(4) no 6_566
O3W O3W 2.71(4) no 11_664
Cl2T H2SB 3.3751 no 24_656
Pd1 H7A 3.0065 no .
Pd1 H7B 2.9719 no .
Pd1 H11 2.9705 no .
Pd1 H14B 3.2172 no .
Cl1 H1N 3.0496 no .
Cl1 H11 2.9043 no .
Cl1 H14B 2.9450 no .
Cl2 H2N 3.0144 no .
Cl2 H7A 2.7812 no .
N1 H2 2.7118 no .
N1 H2N 3.4409 no .
N1 H7B 3.4147 no .
N1 H11 3.2685 no .
N1 H12 3.3790 no .
N2 H1N 3.3711 no .
N2 H5 2.6810 no .
N2 H9 3.3342 no 11_664
N2 H10 3.4554 no 11_664
C1 H2N 3.0623 no .
C1 H3 3.2639 no .
C1 H5 3.2191 no .
C1 H7B 3.3164 no .
C1 H12 3.1350 no .
C1 H14A 2.7315 no .
C1 H14B 3.3930 no .
C2 H1N 2.6699 no .
C2 H4 3.1707 no .
C2 H12 3.3118 no .
C2 H14A 2.8815 no .
C3 H5 3.1940 no .
C4 H2 3.1757 no .
C5 H2N 2.6062 no .
C5 H3 3.2044 no .
C5 H10 3.1308 no 11_664
C6 H1N 2.9548 no .
C6 H2 3.2712 no .
C6 H4 3.2342 no .
C6 H7A 3.3284 no .
C6 H7B 2.7764 no .
C6 H10 3.1905 no 11_664
C7 H5 3.2704 no .
C7 H9 2.6850 no 11_664
C7 H10 2.7407 no 11_664
C8 H2N 2.6991 no .
C8 H5 2.7506 no .
C8 H7B 3.0629 no 11_664
C8 H11 3.2724 no 11_664
C8 H12 3.2774 no 11_664
C9 H2N 3.0741 no 6_566
C9 H5 3.1437 no 6_566
C9 H7A 2.6177 no 6_566
C9 H7B 3.1446 no .
C9 H7B 3.3034 no 6_566
C9 H10 3.2997 no .
C10 H5 2.8686 no 6_566
C10 H7A 3.3279 no 6_566
C10 H7B 2.8489 no .
C10 H7B 2.7025 no 6_566
C10 H9 3.3119 no .
C10 H10 3.2290 no 11_664
C11 H5 3.5686 no 6_566
C11 H7B 2.9624 no .
C11 H12 3.2654 no .
C11 H14A 3.2147 no .
C11 H14B 2.5406 no .
C12 H5 3.3098 no 6_566
C12 H7B 2.7442 no .
C12 H10 3.2286 no 11_664
C12 H11 3.2596 no .
C12 H14A 2.6675 no .
C12 H14B 3.3089 no .
C13 H1N 3.2757 no .
C13 H7B 2.8230 no .
C13 H9 3.2734 no .
C13 H10 3.2349 no .
C14 H2 3.0332 no .
C14 H11 2.5664 no .
C14 H12 2.7279 no .
H1N H2 2.7026 no .
H1N H14A 2.3865 no .
H1N H14B 2.2745 no .
H2 H3 2.3628 no .
H2 H12 3.3833 no .
H2 H14A 2.4696 no .
H2N H5 2.5513 no .
H2N H7A 2.2961 no .
H2N H7B 2.8030 no .
H2N H9 2.9352 no 11_664
H3 H4 2.2165 no .
H4 H5 2.2938 no .
H5 H10 3.2151 no 11_664
H7A H9 2.4599 no 11_664
H7A H10 3.5925 no 11_664
H7B H9 3.5662 no 11_664
H7B H10 3.3575 no .
H7B H10 2.5390 no 11_664
H7B H11 3.4909 no .
H7B H12 3.2102 no .
H9 H11 2.3612 no .
H10 H10 3.0302 no 6_566
H10 H10 3.0302 no 11_664
H10 H12 2.3055 no .
H10 H12 3.0473 no 6_566
H11 H14A 3.4440 no .
H11 H14B 2.3338 no .
H12 H14A 2.5469 no .
Pd2 H21A 3.0076 no .
Pd2 H21B 3.0682 no .
Pd2 H25 3.1068 no 3_555
Pd2 H28B 3.2646 no .
Cl3 H4N 2.9249 no .
Cl3 H21B 3.0037 no .
Cl4 H3N 3.0087 no .
Cl4 H25 2.9782 no 3_555
Cl4 H28B 3.0133 no .
N3 H4N 3.4565 no .
N3 H16 2.5835 no .
N3 H21A 3.3557 no .
N3 H25 3.3365 no 3_555
N3 H26 3.3751 no 3_555
N4 H3N 3.3585 no .
N4 H19 2.7346 no .
N4 H23 3.2998 no .
N4 H24 3.5589 no .
C15 H4N 3.1253 no .
C15 H17 3.2980 no .
C15 H19 3.3047 no .
C15 H21A 3.2647 no .
C15 H26 3.1416 no 3_555
C15 H28A 2.5951 no .
C15 H28B 3.3119 no .
C16 H3N 2.5888 no .
C16 H18 3.2936 no .
C16 H26 3.2777 no 3_555
C16 H28A 2.6676 no .
C17 H19 3.3234 no .
C18 H16 3.2858 no .
C19 H4N 2.6403 no .
C19 H17 3.3288 no .
C19 H24 3.2495 no .
C20 H3N 2.9568 no .
C20 H16 3.1856 no .
C20 H18 3.2713 no .
C20 H21A 2.7207 no .
C20 H21B 3.3462 no .
C20 H24 3.1920 no .
C21 H19 3.3247 no .
C21 H23 2.6278 no .
C21 H24 2.7293 no .
C22 H4N 2.7461 no .
C22 H19 2.8402 no .
C22 H21A 3.1080 no 2_555
C22 H25 3.2734 no .
C22 H26 3.2722 no .
C23 H4N 3.1079 no .
C23 H19 3.1131 no .
C23 H21A 3.2535 no .
C23 H21A 3.1580 no 2_555
C23 H21B 2.6196 no .
C23 H24 3.2778 no .
C24 H19 3.0511 no .
C24 H21A 2.6157 no .
C24 H21A 2.8450 no 2_555
C24 H21B 3.2898 no .
C24 H23 3.2768 no .
C24 H24 3.1018 no 2_555
C25 H19 3.5374 no .
C25 H21A 3.0259 no 2_555
C25 H26 3.2705 no .
C25 H28A 3.2950 no 2_555
C25 H28B 2.6138 no 2_555
C26 H19 3.4169 no .
C26 H21A 2.7075 no 2_555
C26 H24 3.1421 no 2_555
C26 H25 3.2773 no .
C26 H28A 2.6509 no 2_555
C26 H28B 3.2761 no 2_555
C27 H3N 3.2371 no 2_555
C27 H21A 2.8323 no 2_555
C27 H23 3.2882 no .
C27 H24 3.2710 no .
C28 H16 2.8145 no .
C28 H25 2.6883 no 3_555
C28 H26 2.6779 no 3_555
H3N H16 2.5657 no .
H3N H28A 2.3365 no .
H3N H28B 2.2057 no .
H4N H19 2.5621 no .
H4N H21A 2.8508 no .
H4N H21B 2.3741 no .
H4N H23 2.9373 no .
H16 H17 2.4714 no .
H16 H26 3.3451 no 3_555
H16 H28A 2.2139 no .
H16 H28B 3.5032 no .
H17 H18 2.3468 no .
H18 H19 2.3513 no .
H19 H23 3.5356 no .
H19 H24 3.4652 no .
H21A H23 3.5133 no .
H21A H24 2.4594 no .
H21A H24 3.3353 no 3_555
H21A H25 3.5886 no 3_555
H21A H26 3.1505 no 3_555
H21B H23 2.4488 no .
H21B H24 3.5584 no .
H23 H25 2.3333 no .
H24 H24 2.8845 no 2_555
H24 H24 2.8845 no 3_555
H24 H26 2.2987 no .
H24 H26 2.9550 no 3_555
H25 H28A 3.5699 no 2_555
H25 H28B 2.4691 no 2_555
H26 H28A 2.4818 no 2_555
H26 H28B 3.5403 no 2_555
Cl2S H2SB 3.0010 no 24_656
C2S H2SA 3.1315 no 24_656
H2SA H2SA 3.4728 no 24_656
H2SA H2SB 2.1698 no 24_656
Cl2T H4 3.5412 no 16_565
Cl2T H5 3.5418 no 16_565
Cl2T H17 3.1865 no 24_656
Cl2T H18 3.0051 no 24_656
Pd1 H2N 3.5329 no 16_565
Cl1 H1N 2.8050 no 16_565
Cl1 H3N 2.3384 no .
Cl1 H16 2.9067 no .
Cl1 H28A 3.2424 no .
Cl1 H28B 3.3574 no .
Cl1 H1SA 3.5332 no .
Cl1 H1SB 2.8997 no .
Cl2 H2N 2.4097 no 16_565
Cl2 H1SA 2.6713 no .
C1 H3N 3.5520 no 16_565
C2 H3N 3.0928 no 16_565
C4 H1SA 3.5142 no 16_565
C4 H1SB 3.3882 no 16_565
C5 H1SA 3.1792 no 16_565
C5 H1SB 3.5776 no 16_565
C14 H3SA 3.5161 no 16_565
H1N Cl1 2.8050 no 16_565
H1N H1N 3.3370 no 16_565
H1N Cl4 2.8929 no 16_565
H1N H3N 3.0050 no 16_565
H2 Pd2 2.8258 no 16_565
H2 Cl4 3.2336 no 16_565
H2 N3 3.3654 no 16_565
H2 H3N 2.9105 no 16_565
H2N Pd1 3.5329 no 16_565
H2N Cl2 2.4097 no 16_565
H3 C20 3.4869 no 16_565
H3 H4N 3.4630 no 16_565
H3 O1W 3.1925 no 16_565
H4 Cl2T 3.5412 no 16_565
H4 Cl1T 3.1874 no 16_565
H4 Cl3T 3.0552 no 14_554
H4 H1SA 3.5256 no 16_565
H4 H1SB 3.4344 no 16_565
H5 Cl2T 3.5418 no 16_565
H5 H1SA 3.0248 no 16_565
H7A O2W 3.2384 no .
H9 Cl1S 3.4239 no .
H9 Cl2S 3.2984 no .
H10 O3W 3.0289 no 6_566
H11 H16 3.4156 no .
H11 Cl2S 3.3564 no .
H12 Cl3T 3.3721 no 16_565
H12 O3W 3.1599 no .
H12 O3W 3.4579 no 6_566
H14A Cl4 2.9471 no 16_565
H14A Cl3T 2.9926 no 16_565
H14A Cl3S 3.2238 no 16_565
H14A C3S 3.0612 no 16_565
H14A H3SA 2.7226 no 16_565
H14B Cl4 3.1747 no 16_565
H14B C28 3.2816 no .
H14B H28A 2.8328 no .
H14B H28B 2.8086 no .
H14B Cl3S 3.0597 no 16_565
H14B H3SA 3.4283 no 16_565
Pd2 H2 2.8258 no 16_565
Cl3 H3SA 2.7684 no .
Cl3 H3SB 3.5438 no .
Cl4 H1N 2.8929 no 16_565
Cl4 H2 3.2336 no 16_565
Cl4 H14A 2.9471 no 16_565
Cl4 H14B 3.1747 no 16_565
Cl4 H25 3.5598 no 18_565
Cl4 H28B 2.8220 no 16_565
Cl4 H3SA 2.7100 no .
N3 H2 3.3654 no 16_565
C16 H1SB 2.8756 no .
C16 H2SA 3.0485 no .
C17 H1SB 3.0158 no .
C17 H2SA 2.3794 no .
C17 H2SB 3.4222 no .
C17 H2SB 3.1975 no 24_656
C18 H2SA 3.1400 no .
C20 H3 3.4869 no 16_565
C28 H14B 3.2816 no .
H3N Cl1 2.3384 no .
H3N C1 3.5520 no 16_565
H3N C2 3.0928 no 16_565
H3N H1N 3.0050 no 16_565
H3N H2 2.9105 no 16_565
H4N H3 3.4630 no 16_565
H4N O1W 1.9271 no .
H16 Cl1 2.9067 no .
H16 H11 3.4156 no .
H16 Cl2S 3.2996 no .
H16 C1S 3.5334 no .
H16 H1SB 2.6722 no .
H16 H2SA 3.1628 no .
H17 Cl2T 3.1865 no 24_656
H17 Cl1S 3.5172 no .
H17 Cl1T 3.4574 no .
H17 Cl1T 3.2045 no 24_656
H17 Cl2S 3.0879 no .
H17 C1S 3.3997 no .
H17 C2S 2.6645 no .
H17 C2S 3.0975 no 24_656
H17 H1SB 2.9774 no .
H17 H2SA 2.0754 no .
H17 H2SB 2.7219 no .
H17 H2SB 2.3888 no 24_656
H18 Cl2T 3.0051 no 24_656
H18 Cl1T 3.0771 no 24_656
H18 Cl3S 2.9430 no 23_655
H18 H2SA 3.3150 no .
H18 H2SB 3.5137 no 24_656
H18 H3SB 3.2981 no 23_655
H19 O1W 2.8942 no .
H19 H3SB 3.4071 no 23_655
H21A O4W 3.5310 no .
H21B O4W 2.9808 no .
H23 O1W 3.2572 no .
H25 Cl4 3.5598 no 23_655
H25 H25 3.5129 no 22_655
H28A Cl1 3.2424 no .
H28A H14B 2.8328 no .
H28A Cl3S 3.3306 no 16_565
H28B Cl1 3.3574 no .
H28B H14B 2.8086 no .
H28B Cl4 2.8220 no 16_565
Cl1S H9 3.4239 no .
Cl1S H17 3.5172 no .
Cl1T H4 3.1874 no 16_565
Cl1T H17 3.4574 no .
Cl1T H17 3.2045 no 24_656
Cl1T H18 3.0771 no 24_656
Cl2S H9 3.2984 no .
Cl2S H11 3.3564 no .
Cl2S H16 3.2996 no .
Cl2S H17 3.0879 no .
C1S H16 3.5334 no .
C1S H17 3.3997 no .
C2S H17 2.6645 no .
C2S H17 3.0975 no 24_656
Cl3T H4 3.0552 no 15_544
Cl3T H12 3.3721 no 16_565
Cl3T H14A 2.9926 no 16_565
Cl3S H14A 3.2238 no 16_565
Cl3S H14B 3.0597 no 16_565
Cl3S H18 2.9430 no 18_565
Cl3S H28A 3.3306 no 16_565
C3S H14A 3.0612 no 16_565
O1W H3 3.1925 no 16_565
O1W H4N 1.9271 no .
O1W H19 2.8942 no .
O1W H23 3.2572 no .
O2W H7A 3.2384 no .
O2W H7A 3.2384 no 6_566
O2W H7A 3.2384 no 11_664
O4W H21A 3.5310 no .
O4W H21A 3.5310 no 2_555
O4W H21A 3.5310 no 3_555
O4W H21B 2.9808 no .
O4W H21B 2.9808 no 2_555
O4W H21B 2.9808 no 3_555
O3W H10 3.0289 no 11_664
O3W H12 3.1599 no .
O3W H12 3.4579 no 11_664
H1SA Cl1 3.5332 no .
H1SA Cl2 2.6713 no .
H1SA C4 3.5142 no 16_565
H1SA C5 3.1792 no 16_565
H1SA H4 3.5256 no 16_565
H1SA H5 3.0248 no 16_565
H1SB Cl1 2.8997 no .
H1SB C4 3.3882 no 16_565
H1SB C5 3.5776 no 16_565
H1SB H4 3.4344 no 16_565
H1SB C16 2.8756 no .
H1SB C17 3.0158 no .
H1SB H16 2.6722 no .
H1SB H17 2.9774 no .
H2SA C16 3.0485 no .
H2SA C17 2.3794 no .
H2SA C18 3.1400 no .
H2SA H16 3.1628 no .
H2SA H17 2.0754 no .
H2SA H18 3.3150 no .
H2SB C17 3.4222 no .
H2SB C17 3.1975 no 24_656
H2SB H17 2.7219 no .
H2SB H17 2.3888 no 24_656
H2SB H18 3.5137 no 24_656
H3SA C14 3.5161 no 16_565
H3SA H14A 2.7226 no 16_565
H3SA H14B 3.4283 no 16_565
H3SA Cl3 2.7684 no .
H3SA Cl4 2.7100 no .
H3SB Cl3 3.5438 no .
H3SB H18 3.2981 no 18_565
H3SB H19 3.4071 no 18_565

loop_
_geom_hbond_atom_site_label_D
_geom_hbond_atom_site_label_H
_geom_hbond_atom_site_label_A
_geom_hbond_site_symmetry_A
_geom_hbond_distance_DA
_geom_hbond_distance_DH
_geom_hbond_distance_HA
_geom_hbond_angle_DHA
_geom_hbond_publ_flag
N2 H2N Cl2 16_565 3.192(8) 0.930 2.410 141.7 no
N3 H3N Cl1 . 3.165(10) 0.930 2.338 147.9 no
N4 H4N O1W . 2.84(3) 0.930 1.927 166.9 no

loop_
_geom_torsion_atom_site_label_1
_geom_torsion_atom_site_label_2
_geom_torsion_atom_site_label_3
_geom_torsion_atom_site_label_4
_geom_torsion
_geom_torsion_publ_flag
_geom_torsion_site_symmetry_1
_geom_torsion_site_symmetry_3
_geom_torsion_site_symmetry_4
Cl1 Pd1 N1 C1 -165.4(5) no . . .
Cl1 Pd1 N1 C14 63.5(5) no . . .
Cl2 Pd1 N2 C6 165.1(4) no . . .
Cl2 Pd1 N2 C7 -67.5(4) no . . .
N1 Pd1 N2 C6 -17.8(5) no . . .
N1 Pd1 N2 C7 109.7(5) no . . .
N2 Pd1 N1 C1 12.9(5) no . . .
N2 Pd1 N1 C14 -118.3(5) no . . .
Pd1 N1 C1 C2 169.5(6) no . . .
Pd1 N1 C1 C6 -5.3(10) no . . .
Pd1 N1 C14 C13 54.0(10) no . . .
C1 N1 C14 C13 -73.1(11) no . . .
C14 N1 C1 C2 -61.1(12) no . . .
C14 N1 C1 C6 124.0(9) no . . .
Pd1 N2 C6 C1 21.1(9) no . . .
Pd1 N2 C6 C5 -161.8(6) no . . .
Pd1 N2 C7 C8 -178.1(5) no . . .
C6 N2 C7 C8 -56.2(9) no . . .
C7 N2 C6 C1 -100.8(9) no . . .
C7 N2 C6 C5 76.3(10) no . . .
N1 C1 C2 C3 -170.4(9) no . . .
N1 C1 C6 N2 -10.9(13) no . . .
N1 C1 C6 C5 171.8(7) no . . .
C2 C1 C6 N2 174.3(9) no . . .
C2 C1 C6 C5 -3.0(14) no . . .
C6 C1 C2 C3 4.1(16) no . . .
C1 C2 C3 C4 -1.0(19) no . . .
C2 C3 C4 C5 -3(3) no . . .
C3 C4 C5 C6 4(2) no . . .
C4 C5 C6 N2 -178.3(10) no . . .
C4 C5 C6 C1 -1.1(15) no . . .
N2 C7 C8 C9 -87.3(9) no . . 11_664
N2 C7 C8 C10 89.6(10) no . . 11_664
C7 C8 C9 C11 178.3(8) no . 11_664 11_664
C7 C8 C10 C12 -175.6(8) no . 11_664 11_664
C9 C8 C10 C12 1.2(15) no 11_664 11_664 11_664
C10 C8 C9 C11 1.3(14) no 11_664 11_664 11_664
C8 C9 C11 C13 -4.8(14) no 6_566 . .
C8 C10 C12 C13 -0.3(15) no 6_566 . .
C9 C11 C13 C12 5.9(15) no . . .
C9 C11 C13 C14 -176.2(8) no . . .
C10 C12 C13 C11 -3.2(15) no . . .
C10 C12 C13 C14 179.0(8) no . . .
C11 C13 C14 N1 -91.1(12) no . . .
C12 C13 C14 N1 86.7(12) no . . .
Cl3 Pd2 N4 C20 163.2(6) no . . .
Cl3 Pd2 N4 C21 -76.8(7) no . . .
Cl4 Pd2 N3 C15 -164.6(5) no . . .
Cl4 Pd2 N3 C28 63.8(6) no . . .
N3 Pd2 N4 C20 -16.1(6) no . . .
N3 Pd2 N4 C21 103.8(7) no . . .
N4 Pd2 N3 C15 13.9(6) no . . .
N4 Pd2 N3 C28 -117.7(7) no . . .
Pd2 N3 C15 C16 168.5(10) no . . .
Pd2 N3 C15 C20 -8.1(13) no . . .
Pd2 N3 C28 C27 51.9(10) no . . 3_555
C15 N3 C28 C27 -78.0(11) no . . 3_555
C28 N3 C15 C16 -57.7(15) no . . .
C28 N3 C15 C20 125.7(11) no . . .
Pd2 N4 C20 C15 16.8(12) no . . .
Pd2 N4 C20 C19 -157.6(7) no . . .
Pd2 N4 C21 C22 -176.5(7) no . . .
C20 N4 C21 C22 -58.0(13) no . . .
C21 N4 C20 C15 -103.1(11) no . . .
C21 N4 C20 C19 82.5(13) no . . .
N3 C15 C16 C17 -173.1(11) no . . .
N3 C15 C20 N4 -5.9(17) no . . .
N3 C15 C20 C19 168.5(10) no . . .
C16 C15 C20 N4 177.5(13) no . . .
C16 C15 C20 C19 -8(2) no . . .
C20 C15 C16 C17 3(3) no . . .
C15 C16 C17 C18 3(3) no . . .
C16 C17 C18 C19 -4(3) no . . .
C17 C18 C19 C20 -0(2) no . . .
C18 C19 C20 N4 -179.2(11) no . . .
C18 C19 C20 C15 6.5(18) no . . .
N4 C21 C22 C23 -83.2(13) no . . .
N4 C21 C22 C24 94.0(13) no . . .
C21 C22 C23 C25 176.0(10) no . . .
C21 C22 C24 C26 -174.1(9) no . . .
C23 C22 C24 C26 3.2(15) no . . .
C24 C22 C23 C25 -1.3(17) no . . .
C22 C23 C25 C27 -2.2(19) no . . .
C22 C24 C26 C27 -1.5(15) no . . .
C23 C25 C27 C26 3.8(18) no . . .
C23 C25 C27 C28 179.5(11) no . . 2_555
C24 C26 C27 C25 -2.0(17) no . . .
C24 C26 C27 C28 -177.5(10) no . . 2_555
C25 C27 C28 N3 -87.1(13) no . 2_555 2_555
C26 C27 C28 N3 88.3(14) no . 2_555 2_555
